data_7208970
loop_
_publ_author_name
'Ma, Li'
'Yu, Naiqian'
'Chen, Susu'
'Deng, Hong'

_publ_section_title
;
 Construction of diverse CdII/ZnII coordination polymers based on
 5-(quinolyl)tetrazolate generated via in situ hydrothermal synthesis
;
_journal_issue 7
_journal_name_full CrystEngComm
_journal_page_first 1352
_journal_paper_doi 10.1039/c2ce26323h
_journal_volume 15
_journal_year 2013
_chemical_formula_moiety 'C10 H8 Cd N8 O'
_chemical_formula_sum 'C10 H8 Cd N8 O'
_chemical_formula_weight 368.65
_chemical_name_systematic
;
?
;
_space_group_IT_number 14
_symmetry_cell_setting monoclinic
_symmetry_space_group_name_Hall '-P 2ybc'
_symmetry_space_group_name_H-M 'P 1 21/c 1'
_atom_sites_solution_hydrogens geom
_atom_sites_solution_primary direct
_atom_sites_solution_secondary difmap
_audit_creation_method SHELXL-97
_cell_angle_alpha 90.00
_cell_angle_beta 109.9080(10)
_cell_angle_gamma 90.00
_cell_formula_units_Z 4
_cell_length_a 10.5230(13)
_cell_length_b 16.510(2)
_cell_length_c 7.4998(9)
_cell_measurement_reflns_used 5423
_cell_measurement_temperature 296(2)
_cell_measurement_theta_max 28.03
_cell_measurement_theta_min 2.40
_cell_volume 1225.1(3)
_computing_cell_refinement 'Apex2 (Bruker, 2005)'
_computing_data_collection 'Apex2 (Bruker, 2005)'
_computing_data_reduction 'Apex2 (Bruker, 2005)'
_computing_molecular_graphics 'SHELXTL 6.12'
_computing_publication_material 'SHELXTL 6.12'
_computing_structure_refinement 'SHELXTL 6.12'
_computing_structure_solution 'SHELXTL 6.12 (Bruker, 2000-2003)'
_diffrn_ambient_temperature 296(2)
_diffrn_measured_fraction_theta_full 0.993
_diffrn_measured_fraction_theta_max 0.993
_diffrn_measurement_device_type 'Bruker AXS SMART APEX CCD diffractometer'
_diffrn_measurement_method '\w scans'
_diffrn_radiation_monochromator graphite
_diffrn_radiation_source 'fine-focus sealed tube'
_diffrn_radiation_type MoK\a
_diffrn_radiation_wavelength 0.71073
_diffrn_reflns_av_R_equivalents 0.0308
_diffrn_reflns_av_sigmaI/netI 0.0319
_diffrn_reflns_limit_h_max 12
_diffrn_reflns_limit_h_min -11
_diffrn_reflns_limit_k_max 19
_diffrn_reflns_limit_k_min -18
_diffrn_reflns_limit_l_max 8
_diffrn_reflns_limit_l_min -8
_diffrn_reflns_number 6113
_diffrn_reflns_theta_full 25.20
_diffrn_reflns_theta_max 25.20
_diffrn_reflns_theta_min 2.06
_exptl_absorpt_coefficient_mu 1.792
_exptl_absorpt_correction_T_max 0.605
_exptl_absorpt_correction_T_min 0.539
_exptl_absorpt_correction_type multi-scan
_exptl_absorpt_process_details SADABS,Bruker(2005)
_exptl_crystal_colour yellow
_exptl_crystal_density_diffrn 1.999
_exptl_crystal_density_method 'not measured'
_exptl_crystal_description block
_exptl_crystal_F_000 720
_exptl_crystal_size_max 0.35
_exptl_crystal_size_mid 0.30
_exptl_crystal_size_min 0.28
_refine_diff_density_max 1.782
_refine_diff_density_min -2.084
_refine_diff_density_rms 0.112
_refine_ls_extinction_coef 0.0494(18)
_refine_ls_extinction_expression Fc^*^=kFc[1+0.001xFc^2^\l^3^/sin(2\q)]^-1/4^
_refine_ls_extinction_method SHELXL
_refine_ls_goodness_of_fit_ref 1.085
_refine_ls_hydrogen_treatment constr
_refine_ls_matrix_type full
_refine_ls_number_parameters 170
_refine_ls_number_reflns 2189
_refine_ls_number_restraints 0
_refine_ls_restrained_S_all 1.085
_refine_ls_R_factor_all 0.0362
_refine_ls_R_factor_gt 0.0348
_refine_ls_shift/su_max 0.000
_refine_ls_shift/su_mean 0.000
_refine_ls_structure_factor_coef Fsqd
_refine_ls_weighting_details 'calc w=1/[\s^2^(Fo^2^)+(0.0333P)^2^+4.8864P] where P=(Fo^2^+2Fc^2^)/3'
_refine_ls_weighting_scheme calc
_refine_ls_wR_factor_gt 0.0841
_refine_ls_wR_factor_ref 0.0849
_reflns_number_gt 2100
_reflns_number_total 2189
_reflns_threshold_expression >2sigma(I)
_cod_data_source_file c2ce26323h.txt
_cod_data_source_block 2
_cod_depositor_comments
;
The following automatic conversions were performed:

'_symmetry_cell_setting' value 'Monoclinic' changed to 'monoclinic'
according to /home/saulius/struct/CIF-dictionaries/cif_core.dic
dictionary named 'cif_core.dic' version 2.4.2 from 2011-04-26.

Automatic conversion script
Id: cif_fix_values 1891 2012-01-12 08:04:46Z andrius 
;
_cod_original_sg_symbol_H-M 'P 21/c'
_cod_database_code 7208970

loop_
_symmetry_equiv_pos_as_xyz
'x, y, z'
'-x, y+1/2, -z+1/2'
'-x, -y, -z'
'x, -y-1/2, z-1/2'

loop_
_atom_site_label
_atom_site_type_symbol
_atom_site_fract_x
_atom_site_fract_y
_atom_site_fract_z
_atom_site_U_iso_or_equiv
_atom_site_adp_type
_atom_site_occupancy
_atom_site_symmetry_multiplicity
_atom_site_calc_flag
_atom_site_refinement_flags
_atom_site_disorder_assembly
_atom_site_disorder_group
C1 C 0.1908(4) 0.0381(3) 0.7936(6) 0.0236(9) Uani 1 1 d . A 1
H1 H 0.1035 0.0277 0.7918 0.028 Uiso 1 1 calc R A 1
C2 C 0.2503(4) -0.0179(2) 0.7031(6) 0.0213(9) Uani 1 1 d . A 1
C3 C 0.3783(4) -0.0029(3) 0.7050(6) 0.0227(9) Uani 1 1 d . A 1
H3 H 0.4197 -0.0382 0.6452 0.027 Uiso 1 1 calc R A 1
C4 C 0.4471(4) 0.0664(3) 0.7981(6) 0.0208(9) Uani 1 1 d . A 1
C5 C 0.3817(4) 0.1185(3) 0.8883(6) 0.0229(9) Uani 1 1 d . A 1
C6 C 0.4502(5) 0.1880(3) 0.9860(7) 0.0295(10) Uani 1 1 d . A 1
H6 H 0.4093 0.2211 1.0510 0.035 Uiso 1 1 calc R A 1
C7 C 0.5745(5) 0.2059(3) 0.9845(8) 0.0362(12) Uani 1 1 d . A 1
H7 H 0.6185 0.2519 1.0476 0.043 Uiso 1 1 calc R A 1
C8 C 0.6396(5) 0.1561(3) 0.8884(7) 0.0338(11) Uani 1 1 d . A 1
H8 H 0.7244 0.1704 0.8857 0.041 Uiso 1 1 calc R A 1
C9 C 0.5789(4) 0.0872(3) 0.7999(7) 0.0295(10) Uani 1 1 d . A 1
H9 H 0.6234 0.0538 0.7406 0.035 Uiso 1 1 calc R A 1
C10 C 0.1673(4) -0.0872(2) 0.6071(6) 0.0201(8) Uani 1 1 d . A 1
Cd1 Cd 0.10150(3) 0.208239(17) 0.90300(4) 0.01889(18) Uani 1 1 d . . 1
N1 N 0.2510(4) 0.1040(2) 0.8799(5) 0.0232(8) Uani 1 1 d . A 1
N2 N 0.1497(4) -0.1120(2) 0.4313(5) 0.0260(8) Uani 1 1 d . A 1
N3 N 0.0613(4) -0.1733(2) 0.4021(5) 0.0248(8) Uani 1 1 d . . 1
N4 N 0.0287(4) -0.1840(2) 0.5547(5) 0.0248(8) Uani 1 1 d . . 1
N5 N 0.0937(4) -0.1304(2) 0.6867(5) 0.0277(8) Uani 1 1 d . A 1
N6 N 0.1954(5) 0.2127(3) 1.2286(6) 0.0410(7) Uani 1 1 d . . 1
N7 N 0.2673(5) 0.1557(3) 1.2935(6) 0.0410(7) Uani 1 1 d . . 1
N8 N 0.3414(5) 0.1042(3) 1.3516(6) 0.0410(7) Uani 1 1 d . . 1
O1 O -0.0261(3) 0.1037(2) 0.9795(5) 0.0334(8) Uani 1 1 d . B 1
H1A H -0.0848 0.0789 0.8973 0.050 Uiso 1 1 d R B 1
H1B H -0.0509 0.1136 1.0699 0.050 Uiso 1 1 d R B 1

loop_
_atom_site_aniso_label
_atom_site_aniso_U_11
_atom_site_aniso_U_22
_atom_site_aniso_U_33
_atom_site_aniso_U_23
_atom_site_aniso_U_13
_atom_site_aniso_U_12
C1 0.023(2) 0.022(2) 0.030(2) 0.0007(18) 0.0156(18) -0.0003(17)
C2 0.027(2) 0.019(2) 0.020(2) -0.0006(16) 0.0108(17) 0.0010(17)
C3 0.025(2) 0.022(2) 0.025(2) -0.0010(17) 0.0138(18) 0.0022(17)
C4 0.0182(19) 0.023(2) 0.021(2) 0.0031(16) 0.0073(16) 0.0007(16)
C5 0.023(2) 0.022(2) 0.024(2) 0.0036(17) 0.0077(17) 0.0001(17)
C6 0.028(2) 0.025(2) 0.035(3) -0.004(2) 0.010(2) 0.0006(19)
C7 0.029(3) 0.031(3) 0.046(3) -0.009(2) 0.008(2) -0.009(2)
C8 0.021(2) 0.037(3) 0.044(3) 0.000(2) 0.011(2) -0.006(2)
C9 0.022(2) 0.035(3) 0.034(3) 0.001(2) 0.0130(19) 0.0019(19)
C10 0.023(2) 0.018(2) 0.022(2) 0.0017(16) 0.0108(17) 0.0010(16)
Cd1 0.0241(2) 0.0175(2) 0.0185(2) 0.00009(10) 0.01164(14) 0.00143(11)
N1 0.0237(18) 0.0199(18) 0.029(2) -0.0034(15) 0.0135(15) -0.0014(14)
N2 0.0287(19) 0.027(2) 0.027(2) -0.0046(16) 0.0152(16) -0.0080(16)
N3 0.032(2) 0.0220(19) 0.0242(19) -0.0037(15) 0.0140(16) -0.0068(16)
N4 0.032(2) 0.0253(19) 0.0197(18) -0.0040(15) 0.0125(16) -0.0096(16)
N5 0.038(2) 0.027(2) 0.0229(19) -0.0060(16) 0.0162(17) -0.0112(17)
N6 0.0573(17) 0.0400(14) 0.0271(13) 0.0053(10) 0.0161(12) 0.0224(11)
N7 0.0573(17) 0.0400(14) 0.0271(13) 0.0053(10) 0.0161(12) 0.0224(11)
N8 0.0573(17) 0.0400(14) 0.0271(13) 0.0053(10) 0.0161(12) 0.0224(11)
O1 0.0376(19) 0.040(2) 0.0294(18) -0.0070(15) 0.0204(15) -0.0116(15)

loop_
_atom_type_symbol
_atom_type_description
_atom_type_scat_dispersion_real
_atom_type_scat_dispersion_imag
_atom_type_scat_source
C C 0.0033 0.0016 'International Tables Vol C Tables 4.2.6.8 and 6.1.1.4'
H H 0.0000 0.0000 'International Tables Vol C Tables 4.2.6.8 and 6.1.1.4'
N N 0.0061 0.0033 'International Tables Vol C Tables 4.2.6.8 and 6.1.1.4'
O O 0.0106 0.0060 'International Tables Vol C Tables 4.2.6.8 and 6.1.1.4'
Cd Cd -0.8075 1.2024 'International Tables Vol C Tables 4.2.6.8 and 6.1.1.4'

loop_
_geom_angle_atom_site_label_1
_geom_angle_atom_site_label_2
_geom_angle_atom_site_label_3
_geom_angle
_geom_angle_site_symmetry_1
_geom_angle_site_symmetry_3
N1 C1 C2 124.0(4) . .
N1 C1 H1 118.0 . .
C2 C1 H1 118.0 . .
C3 C2 C1 118.3(4) . .
C3 C2 C10 124.5(4) . .
C1 C2 C10 117.2(4) . .
C2 C3 C4 119.6(4) . .
C2 C3 H3 120.2 . .
C4 C3 H3 120.2 . .
C3 C4 C5 118.8(4) . .
C3 C4 C9 122.5(4) . .
C5 C4 C9 118.7(4) . .
N1 C5 C4 121.0(4) . .
N1 C5 C6 119.3(4) . .
C4 C5 C6 119.8(4) . .
C7 C6 C5 119.9(5) . .
C7 C6 H6 120.1 . .
C5 C6 H6 120.1 . .
C6 C7 C8 121.1(5) . .
C6 C7 H7 119.4 . .
C8 C7 H7 119.4 . .
C9 C8 C7 120.4(4) . .
C9 C8 H8 119.8 . .
C7 C8 H8 119.8 . .
C8 C9 C4 120.1(4) . .
C8 C9 H9 120.0 . .
C4 C9 H9 120.0 . .
N2 C10 N5 111.9(4) . .
N2 C10 C2 125.7(4) . .
N5 C10 C2 122.4(4) . .
N6 Cd1 N6 118.27(19) 4_565 .
N6 Cd1 N4 91.75(16) 4_565 2_556
N6 Cd1 N4 83.75(14) . 2_556
N6 Cd1 O1 159.99(14) 4_565 .
N6 Cd1 O1 80.82(16) . .
N4 Cd1 O1 96.58(14) 2_556 .
N6 Cd1 N1 86.92(16) 4_565 .
N6 Cd1 N1 92.57(14) . .
N4 Cd1 N1 174.94(13) 2_556 .
O1 Cd1 N1 86.23(12) . .
N6 Cd1 N3 84.27(14) 4_565 3_556
N6 Cd1 N3 157.23(16) . 3_556
N4 Cd1 N3 92.92(13) 2_556 3_556
O1 Cd1 N3 77.18(12) . 3_556
N1 Cd1 N3 91.80(13) . 3_556
C1 N1 C5 118.3(4) . .
C1 N1 Cd1 114.5(3) . .
C5 N1 Cd1 123.1(3) . .
C10 N2 N3 104.4(3) . .
N4 N3 N2 109.4(3) . .
N4 N3 Cd1 118.8(3) . 3_556
N2 N3 Cd1 124.3(3) . 3_556
N3 N4 N5 109.8(3) . .
N3 N4 Cd1 124.1(3) . 2_546
N5 N4 Cd1 125.7(3) . 2_546
N4 N5 C10 104.6(3) . .
N7 N6 Cd1 123.3(4) . 4_566
N7 N6 Cd1 112.8(3) . .
Cd1 N6 Cd1 120.66(19) 4_566 .
N8 N7 N6 175.7(6) . .
Cd1 O1 H1A 121.7 . .
Cd1 O1 H1B 114.9 . .
H1A O1 H1B 110.5 . .

loop_
_geom_bond_atom_site_label_1
_geom_bond_atom_site_label_2
_geom_bond_distance
_geom_bond_site_symmetry_2
C1 N1 1.313(6) .
C1 C2 1.413(6) .
C1 H1 0.9300 .
C2 C3 1.365(6) .
C2 C10 1.470(6) .
C3 C4 1.405(6) .
C3 H3 0.9300 .
C4 C5 1.411(6) .
C4 C9 1.424(6) .
C5 N1 1.376(6) .
C5 C6 1.418(6) .
C6 C7 1.345(7) .
C6 H6 0.9300 .
C7 C8 1.415(8) .
C7 H7 0.9300 .
C8 C9 1.361(7) .
C8 H8 0.9300 .
C9 H9 0.9300 .
C10 N2 1.332(6) .
C10 N5 1.335(6) .
Cd1 N6 2.296(4) 4_565
Cd1 N6 2.302(5) .
Cd1 N4 2.332(4) 2_556
Cd1 O1 2.373(3) .
Cd1 N1 2.378(4) .
Cd1 N3 2.415(4) 3_556
N2 N3 1.341(5) .
N3 N4 1.314(5) .
N3 Cd1 2.415(4) 3_556
N4 N5 1.331(5) .
N4 Cd1 2.332(4) 2_546
N6 N7 1.202(6) .
N6 Cd1 2.296(4) 4_566
N7 N8 1.135(6) .
O1 H1A 0.8192 .
O1 H1B 0.8217 .
